data_4343105
loop_
_publ_author_name
'Bonakdarzadeh, Pia'
'Topi\'c, Filip'
'Kalenius, Elina'
'Bhowmik, Sandip'
'Sato, Sota'
'Groessl, Michael'
'Knochenmuss, Richard'
'Rissanen, Kari'

_publ_section_title
;
 DOSY NMR, X-ray Structural and Ion-Mobility Mass Spectrometric Studies on
 Electron-Deficient and Electron-Rich M6L4 Coordination Cages.
;
_journal_issue 12
_journal_name_full 'Inorganic chemistry'
_journal_page_first 6055
_journal_page_last 6061
_journal_paper_doi 10.1021/acs.inorgchem.5b01082
_journal_volume 54
_journal_year 2015
_chemical_formula_moiety '0.5(C H Cl3), C27 H12 F3 N3'
_chemical_formula_sum 'C27.5 H12.5 Cl1.5 F3 N3'
_chemical_formula_weight 495.08
_space_group_crystal_system monoclinic
_space_group_IT_number 14
_space_group_name_Hall '-P 2ybc'
_space_group_name_H-M_alt 'P 1 21/c 1'
_symmetry_space_group_name_Hall '-P 2ybc'
_symmetry_space_group_name_H-M 'P 1 21/c 1'
_atom_sites_solution_hydrogens geom
_atom_sites_solution_primary direct
_audit_creation_date 2015-04-10
_audit_creation_method
;
Olex2 1.2
(compiled 2015.01.26 svn.r3150 for OlexSys, GUI svn.r4998)
;
_cell_angle_alpha 90
_cell_angle_beta 98.9012(7)
_cell_angle_gamma 90
_cell_formula_units_Z 16
_cell_length_a 13.5580(1)
_cell_length_b 20.4595(2)
_cell_length_c 33.6987(2)
_cell_measurement_reflns_used 14339
_cell_measurement_temperature 123.0(1)
_cell_measurement_theta_max 73.6100
_cell_measurement_theta_min 3.9880
_cell_volume 9235.10(13)
_computing_cell_refinement
;
CrysAlisPro, Agilent Technologies,
Version 1.171.36.32 (release 02-08-2013 CrysAlis171 .NET)
(compiled Aug  2 2013,16:46:58)
;
_computing_data_collection
;
CrysAlisPro, Agilent Technologies,
Version 1.171.36.32 (release 02-08-2013 CrysAlis171 .NET)
(compiled Aug  2 2013,16:46:58)
;
_computing_data_reduction
;
CrysAlisPro, Agilent Technologies,
Version 1.171.36.32 (release 02-08-2013 CrysAlis171 .NET)
(compiled Aug  2 2013,16:46:58)
;
_computing_molecular_graphics 'Olex2 (Dolomanov et al., 2009)'
_computing_publication_material 'Olex2 (Dolomanov et al., 2009)'
_computing_structure_refinement 'ShelXL (Sheldrick, 2008)'
_computing_structure_solution 'ShelXT (Sheldrick, 2015)'
_diffrn_ambient_temperature 123.00(10)
_diffrn_detector_area_resol_mean 10.3953
_diffrn_measured_fraction_theta_full 0.978
_diffrn_measured_fraction_theta_max 0.988
_diffrn_measurement_details
;
  1 omega -115.00  -17.00   1.0000   10.0000
omega____ theta____ kappa____ phi______ frames
    -      -41.9013  -57.0000 -120.0000 98

  2 omega   25.00   98.00   1.0000   10.0000
omega____ theta____ kappa____ phi______ frames
    -       41.9013 -125.0000    0.0000 73

  3 omega   33.00  107.00   1.0000   60.0000
omega____ theta____ kappa____ phi______ frames
    -      106.6601  -94.0000  120.0000 74

  4 omega   47.00   91.00   1.0000   60.0000
omega____ theta____ kappa____ phi______ frames
    -      106.6601  -30.0000  -60.0000 44

  5 omega   24.00  103.00   1.0000   60.0000
omega____ theta____ kappa____ phi______ frames
    -      106.6601  -94.0000    0.0000 79

  6 omega   85.00  178.00   1.0000   60.0000
omega____ theta____ kappa____ phi______ frames
    -      106.6601   45.0000  -30.0000 93

  7 omega   35.00  131.00   1.0000   60.0000
omega____ theta____ kappa____ phi______ frames
    -      106.6601  -61.0000 -180.0000 96
;
_diffrn_measurement_device_type 'SuperNova, Dual, Cu at zero, Atlas'
_diffrn_measurement_method '\w scans'
_diffrn_orient_matrix_UB_11 0.0246934000
_diffrn_orient_matrix_UB_12 -0.0289205000
_diffrn_orient_matrix_UB_13 0.0425905000
_diffrn_orient_matrix_UB_21 -0.0127284000
_diffrn_orient_matrix_UB_22 0.0680289000
_diffrn_orient_matrix_UB_23 0.0180868000
_diffrn_orient_matrix_UB_31 -0.1116442000
_diffrn_orient_matrix_UB_32 -0.0142138000
_diffrn_orient_matrix_UB_33 -0.0000149000
_diffrn_radiation_monochromator mirror
_diffrn_radiation_type CuK\a
_diffrn_radiation_wavelength 1.54184
_diffrn_reflns_av_R_equivalents 0.0168
_diffrn_reflns_av_unetI/netI 0.0233
_diffrn_reflns_laue_measured_fraction_full 0.978
_diffrn_reflns_laue_measured_fraction_max 0.988
_diffrn_reflns_limit_h_max 9
_diffrn_reflns_limit_h_min -16
_diffrn_reflns_limit_k_max 24
_diffrn_reflns_limit_k_min -23
_diffrn_reflns_limit_l_max 40
_diffrn_reflns_limit_l_min -39
_diffrn_reflns_number 30072
_diffrn_reflns_point_group_measured_fraction_full 0.978
_diffrn_reflns_point_group_measured_fraction_max 0.988
_diffrn_reflns_theta_full 67.684
_diffrn_reflns_theta_max 67.247
_diffrn_reflns_theta_min 3.996
_diffrn_source 'SuperNova (Cu) X-ray Source'
_exptl_absorpt_coefficient_mu 2.400
_exptl_absorpt_correction_T_max 0.916
_exptl_absorpt_correction_T_min 0.812
_exptl_absorpt_correction_type gaussian
_exptl_absorpt_process_details
;
CrysAlisPro, Agilent Technologies,
Version 1.171.36.32 (release 02-08-2013 CrysAlis171 .NET)
(compiled Aug  2 2013,16:46:58)
Numerical absorption correction based on gaussian integration over
a multifaceted crystal model
;
_exptl_crystal_colour colorless
_exptl_crystal_density_diffrn 1.424
_exptl_crystal_description prism
_exptl_crystal_F_000 4016
_exptl_crystal_size_max 0.25
_exptl_crystal_size_mid 0.16
_exptl_crystal_size_min 0.09
_refine_diff_density_max 0.407
_refine_diff_density_min -0.551
_refine_diff_density_rms 0.044
_refine_ls_extinction_method none
_refine_ls_goodness_of_fit_ref 1.035
_refine_ls_hydrogen_treatment constr
_refine_ls_matrix_type full
_refine_ls_number_parameters 1261
_refine_ls_number_reflns 16354
_refine_ls_number_restraints 0
_refine_ls_restrained_S_all 1.035
_refine_ls_R_factor_all 0.0420
_refine_ls_R_factor_gt 0.0357
_refine_ls_shift/su_max 0.002
_refine_ls_shift/su_mean 0.000
_refine_ls_structure_factor_coef Fsqd
_refine_ls_weighting_details 'w=1/[\s^2^(Fo^2^)+(0.0553P)^2^+2.3278P] where P=(Fo^2^+2Fc^2^)/3'
_refine_ls_weighting_scheme calc
_refine_ls_wR_factor_gt 0.0951
_refine_ls_wR_factor_ref 0.1001
_reflns_Friedel_coverage 0.000
_reflns_number_gt 14201
_reflns_number_total 16354
_reflns_threshold_expression 'I > 2\s(I)'
_cod_data_source_file ic5b01082_si_002.cif
_cod_data_source_block L1
_cod_depositor_comments 'Adding full bibliography for 4343103--4343105.cif.'
_cod_original_cell_volume 9235.1(1)
_cod_database_code 4343105
_shelxl_version_number 2014/6
_shelx_space_group_comment
;
The symmetry employed for this shelxl refinement is uniquely defined
by the following loop, which should always be used as a source of
symmetry information in preference to the above space-group names.
They are only intended as comments.
;
_olex2_refinement_description
;
1. Fixed Uiso
 At 1.2 times of:
  All C(H) groups
2.a Ternary CH refined with riding coordinates:
 C03(H03), C03Q(H03Q)
2.b Aromatic/amide H refined with riding coordinates:
 C01Q(H01Q), C01R(H01R), C01X(H01X), C01Y(H01Y), C023(H023), C025(H025),
 C027(H027), C02B(H02B), C02D(H02D), C02K(H02K), C02L(H02L), C02M(H02M),
 C02N(H02N), C02O(H02O), C02P(H02P), C02Q(H02Q), C02R(H02R), C02T(H02T),
 C02V(H02V), C02W(H02W), C02X(H02X), C02Y(H02Y), C02Z(H02Z), C030(H030),
 C032(H032), C035(H035), C037(H037), C038(H038), C039(H039), C03A(H03A),
 C03C(H03C), C03D(H03D), C03E(H03E), C03F(H03F), C03G(H03G), C03I(H03I),
 C03J(H03J), C03K(H03K), C03L(H03L), C03M(H03M), C03N(H03N), C03P(H03P),
 C03R(H03R), C03S(H03S), C03T(H03T), C03U(H03U), C03V(H03V), C03W(H03W)
;
_olex2_submission_special_instructions 'No special instructions were received'

loop_
_space_group_symop_operation_xyz
'x, y, z'
'-x, y+1/2, -z+1/2'
'-x, -y, -z'
'x, -y-1/2, z-1/2'

loop_
_atom_site_label
_atom_site_type_symbol
_atom_site_fract_x
_atom_site_fract_y
_atom_site_fract_z
_atom_site_U_iso_or_equiv
_atom_site_adp_type
_atom_site_occupancy
_atom_site_site_symmetry_order
_atom_site_calc_flag
_atom_site_refinement_flags_posn
Cl00 Cl 1.06533(4) 1.36283(2) 0.77646(2) 0.04750(11) Uani 1 1 d .
Cl1 Cl 1.06349(4) 1.43018(2) 0.70125(2) 0.04813(11) Uani 1 1 d .
Cl2 Cl 1.45101(3) 1.18567(3) 0.81954(2) 0.04842(12) Uani 1 1 d .
Cl3 Cl 1.34287(4) 1.26484(2) 0.75750(2) 0.05195(12) Uani 1 1 d .
Cl4 Cl 1.07967(4) 1.28988(2) 0.70403(2) 0.05220(13) Uani 1 1 d .
Cl5 Cl 1.44875(4) 1.15152(3) 0.73606(2) 0.06341(15) Uani 1 1 d .
F007 F 1.01933(7) 0.78491(4) 0.63819(2) 0.03147(19) Uani 1 1 d .
F008 F 0.34127(7) -0.06924(4) -0.04958(3) 0.03091(19) Uani 1 1 d .
F009 F 0.27803(7) -0.27680(4) -0.10621(3) 0.03131(19) Uani 1 1 d .
F00A F 0.20937(7) -0.08994(4) -0.18582(3) 0.0335(2) Uani 1 1 d .
F00B F 0.50817(7) 0.25062(4) 0.12952(3) 0.03171(19) Uani 1 1 d .
F00C F 0.76917(7) 0.19337(4) 0.39248(3) 0.0347(2) Uani 1 1 d .
F00D F 0.95615(7) 0.97289(4) 0.55901(3) 0.0352(2) Uani 1 1 d .
F00E F 0.35665(7) 0.23750(4) -0.00494(3) 0.0339(2) Uani 1 1 d .
F00F F 0.87109(7) 0.76694(5) 0.50360(3) 0.0352(2) Uani 1 1 d .
F00G F 0.69856(7) 0.37506(5) 0.30814(3) 0.0361(2) Uani 1 1 d .
F00H F 0.44303(7) 0.44143(4) 0.05334(3) 0.0346(2) Uani 1 1 d .
F00I F 0.83613(7) 0.40406(5) 0.44312(3) 0.0355(2) Uani 1 1 d .
N00J N 0.23561(10) 0.25731(6) -0.13222(4) 0.0304(3) Uani 1 1 d .
N00K N 0.54214(10) 0.06764(7) 0.19997(4) 0.0327(3) Uani 1 1 d .
N00L N 0.68876(10) 0.99016(8) 0.34785(4) 0.0371(3) Uani 1 1 d .
N00M N 0.66690(11) 0.57320(7) 0.23435(4) 0.0369(3) Uani 1 1 d .
N00N N 0.05189(10) -0.40484(7) -0.29313(4) 0.0323(3) Uani 1 1 d .
N00O N 0.45341(11) -0.36889(7) 0.08797(4) 0.0365(3) Uani 1 1 d .
N00P N 1.18358(11) 1.09643(7) 0.74621(4) 0.0375(3) Uani 1 1 d .
N00Q N 0.20924(11) 0.53492(7) -0.13645(4) 0.0380(3) Uani 1 1 d .
N00R N 0.97550(11) 0.18013(8) 0.60867(4) 0.0414(3) Uani 1 1 d .
N00S N 0.75084(11) 0.72676(7) 0.38096(5) 0.0397(3) Uani 1 1 d .
N00T N 0.44099(12) -0.09329(7) 0.07892(5) 0.0397(3) Uani 1 1 d .
N00U N 0.91901(12) 0.43879(7) 0.56282(5) 0.0433(3) Uani 1 1 d .
C00V C 0.31110(10) -0.17446(7) -0.07591(4) 0.0246(3) Uani 1 1 d .
C00W C 0.39660(10) -0.28059(7) 0.02477(4) 0.0242(3) Uani 1 1 d .
C00X C 0.30991(10) -0.10707(7) -0.08142(4) 0.0252(3) Uani 1 1 d .
C00Y C 0.27455(11) -0.00689(7) -0.12155(4) 0.0267(3) Uani 1 1 d .
C00Z C 0.98402(10) 0.81295(8) 0.60288(4) 0.0253(3) Uani 1 1 d .
C010 C 0.13186(10) -0.31058(7) -0.23655(4) 0.0258(3) Uani 1 1 d .
C011 C 0.58560(11) 0.47381(8) 0.18179(5) 0.0278(3) Uani 1 1 d .
C012 C 0.27007(11) 0.05160(7) -0.12337(4) 0.0266(3) Uani 1 1 d .
C013 C 0.24153(11) -0.18524(7) -0.14763(4) 0.0260(3) Uani 1 1 d .
C014 C 0.47681(11) 0.34786(7) 0.09321(4) 0.0261(3) Uani 1 1 d .
C015 C 0.27695(11) -0.07629(7) -0.11792(4) 0.0255(3) Uani 1 1 d .
C016 C 0.76900(11) 0.39279(8) 0.37523(5) 0.0285(3) Uani 1 1 d .
C017 C 0.43181(11) 0.24090(7) 0.06242(4) 0.0254(3) Uani 1 1 d .
C018 C 0.39508(11) 0.27348(7) 0.02688(4) 0.0264(3) Uani 1 1 d .
C019 C 0.24305(11) -0.11736(7) -0.15025(4) 0.0261(3) Uani 1 1 d .
C01A C 0.27686(11) -0.21183(7) -0.10999(4) 0.0252(3) Uani 1 1 d .
C01B C 0.94527(10) 0.77253(7) 0.57101(4) 0.0258(3) Uani 1 1 d .
C01C C 1.05624(11) 0.95760(8) 0.66051(4) 0.0283(3) Uani 1 1 d .
C01D C 0.47150(11) 0.27997(7) 0.09475(4) 0.0261(3) Uani 1 1 d .
C01E C 0.43050(11) 0.17139(8) 0.06487(4) 0.0278(3) Uani 1 1 d .
C01F C 0.29078(11) 0.44797(7) -0.07581(4) 0.0261(3) Uani 1 1 d .
C01G C 0.73321(11) 0.34987(8) 0.34424(4) 0.0287(3) Uani 1 1 d .
C01H C 1.09482(11) 1.00397(7) 0.69065(4) 0.0259(3) Uani 1 1 d .
C01I C 0.62070(11) 0.15634(8) 0.25992(4) 0.0266(3) Uani 1 1 d .
C01J C 0.98930(10) 0.88065(8) 0.60024(4) 0.0258(3) Uani 1 1 d .
C01K C 0.43053(11) 0.11271(7) 0.06637(4) 0.0274(3) Uani 1 1 d .
C01L C 0.90987(11) 0.80395(8) 0.53493(4) 0.0268(3) Uani 1 1 d .
C01M C 0.39710(11) 0.34103(7) 0.02249(4) 0.0266(3) Uani 1 1 d .
C01N C 0.43320(11) 0.04319(7) 0.07009(4) 0.0268(3) Uani 1 1 d .
C01O C 0.95290(11) 0.90782(7) 0.56288(4) 0.0267(3) Uani 1 1 d .
C01P C 0.20470(11) -0.22638(7) -0.18077(4) 0.0281(3) Uani 1 1 d .
C01Q C 0.05970(11) -0.34194(8) -0.30310(4) 0.0294(3) Uani 1 1 d .
H01Q H 0.0380 -0.3300 -0.3296 0.035 Uiso 1 1 calc R
C01R C 0.19884(11) 0.14945(7) -0.15890(4) 0.0268(3) Uani 1 1 d .
H01R H 0.1648 0.1235 -0.1792 0.032 Uiso 1 1 calc R
C01S C 0.73103(11) 0.28211(8) 0.34884(5) 0.0289(3) Uani 1 1 d .
C01T C 0.25989(10) 0.12116(7) -0.12616(4) 0.0241(3) Uani 1 1 d .
C01U C 0.90279(11) 0.22560(8) 0.53094(5) 0.0280(3) Uani 1 1 d .
C01V C 0.78981(11) 0.94604(8) 0.42173(4) 0.0276(3) Uani 1 1 d .
C01W C 0.91235(11) 0.87127(8) 0.52944(4) 0.0275(3) Uani 1 1 d .
C01X C 0.19005(12) 0.21671(8) -0.16054(5) 0.0295(3) Uani 1 1 d .
H01X H 0.1500 0.2350 -0.1827 0.035 Uiso 1 1 calc R
C01Y C 0.46685(11) 0.01414(8) 0.10704(5) 0.0288(3) Uani 1 1 d .
H01Y H 0.4873 0.0397 0.1297 0.035 Uiso 1 1 calc R
C01Z C 0.80292(11) 0.36443(8) 0.41246(5) 0.0287(3) Uani 1 1 d .
C020 C 0.76912(11) 0.46229(8) 0.37054(5) 0.0305(3) Uani 1 1 d .
C021 C 0.34340(11) -0.20595(7) -0.03835(4) 0.0264(3) Uani 1 1 d .
C022 C 0.76510(11) 0.59057(8) 0.37300(5) 0.0290(3) Uani 1 1 d .
C023 C 0.29325(12) 0.22936(8) -0.10098(5) 0.0298(3) Uani 1 1 d .
H023 H 0.3252 0.2565 -0.0809 0.036 Uiso 1 1 calc R
C024 C 0.94274(11) 0.70315(8) 0.57409(4) 0.0287(3) Uani 1 1 d .
C025 C 0.30846(11) 0.16274(8) -0.09660(4) 0.0284(3) Uani 1 1 d .
H025 H 0.3502 0.1460 -0.0744 0.034 Uiso 1 1 calc R
C026 C 0.93297(11) 0.57510(8) 0.57097(5) 0.0296(3) Uani 1 1 d .
C027 C 0.38361(12) -0.34792(8) 0.01942(5) 0.0309(3) Uani 1 1 d .
H027 H 0.3554 -0.3648 -0.0054 0.037 Uiso 1 1 calc R
C028 C 0.76908(11) 0.52070(8) 0.37054(5) 0.0307(3) Uani 1 1 d .
C029 C 1.02670(11) 0.92082(8) 0.63361(4) 0.0278(3) Uani 1 1 d .
C02A C 0.43892(11) 0.37618(7) 0.05647(5) 0.0273(3) Uani 1 1 d .
C02B C 1.14806(12) 0.98467(8) 0.72754(5) 0.0306(3) Uani 1 1 d .
H02B H 1.1551 0.9407 0.7343 0.037 Uiso 1 1 calc R
C02C C 0.51705(11) 0.38704(8) 0.12678(5) 0.0290(3) Uani 1 1 d .
C02D C 0.09803(11) -0.29338(7) -0.27645(5) 0.0282(3) Uani 1 1 d .
H02D H 0.1012 -0.2503 -0.2849 0.034 Uiso 1 1 calc R
C02E C 0.93916(11) 0.64465(8) 0.57389(5) 0.0303(3) Uani 1 1 d .
C02F C 0.80390(11) 0.29739(8) 0.41980(4) 0.0283(3) Uani 1 1 d .
C02G C 0.36809(10) -0.23770(7) -0.00867(4) 0.0256(3) Uani 1 1 d .
C02H C 0.17216(11) -0.26347(8) -0.20705(5) 0.0284(3) Uani 1 1 d .
C02I C 0.54810(11) 0.42451(8) 0.15313(5) 0.0292(3) Uani 1 1 d .
C02J C 0.76788(11) 0.25810(8) 0.38701(5) 0.0280(3) Uani 1 1 d .
C02K C 0.58614(11) 0.17752(8) 0.22095(5) 0.0292(3) Uani 1 1 d .
H02K H 0.5884 0.2215 0.2142 0.035 Uiso 1 1 calc R
C02L C 0.43822(11) -0.25833(8) 0.06275(5) 0.0297(3) Uani 1 1 d .
H02L H 0.4481 -0.2139 0.0678 0.036 Uiso 1 1 calc R
C02M C 0.64097(12) 0.45893(8) 0.21913(5) 0.0321(3) Uani 1 1 d .
H02M H 0.6520 0.4157 0.2272 0.038 Uiso 1 1 calc R
C02N C 0.24574(11) 0.42491(8) -0.11309(5) 0.0297(3) Uani 1 1 d .
H02N H 0.2419 0.3803 -0.1185 0.036 Uiso 1 1 calc R
C02O C 1.08413(13) 1.07053(8) 0.68281(5) 0.0334(3) Uani 1 1 d .
H02O H 1.0470 1.0854 0.6590 0.040 Uiso 1 1 calc R
C02P C 0.12372(12) -0.37557(8) -0.22549(5) 0.0308(3) Uani 1 1 d .
H02P H 0.1448 -0.3889 -0.1992 0.037 Uiso 1 1 calc R
C02Q C 0.57004(12) 0.53939(8) 0.17170(5) 0.0309(3) Uani 1 1 d .
H02Q H 0.5321 0.5514 0.1474 0.037 Uiso 1 1 calc R
C02R C 0.20667(12) 0.47019(9) -0.14192(5) 0.0352(4) Uani 1 1 d .
H02R H 0.1766 0.4544 -0.1668 0.042 Uiso 1 1 calc R
C02S C 0.66071(11) 0.20133(8) 0.29083(5) 0.0307(3) Uani 1 1 d .
C02T C 0.96776(11) 0.53411(8) 0.60302(5) 0.0313(3) Uani 1 1 d .
H02T H 0.9959 0.5512 0.6278 0.038 Uiso 1 1 calc R
C02U C 0.86755(11) 0.24941(8) 0.49134(5) 0.0299(3) Uani 1 1 d .
C02V C 0.77233(12) 1.01237(8) 0.41460(5) 0.0338(3) Uani 1 1 d .
H02V H 0.7941 1.0432 0.4343 0.041 Uiso 1 1 calc R
C02W C 0.46933(12) -0.05310(8) 0.10955(5) 0.0329(3) Uani 1 1 d .
H02W H 0.4925 -0.0717 0.1344 0.040 Uiso 1 1 calc R
C02X C 0.54854(12) 0.13164(8) 0.19261(4) 0.0306(3) Uani 1 1 d .
H02X H 0.5261 0.1462 0.1666 0.037 Uiso 1 1 calc R
C02Y C 0.91277(13) 0.15894(8) 0.53916(5) 0.0361(4) Uani 1 1 d .
H02Y H 0.8952 0.1283 0.5189 0.043 Uiso 1 1 calc R
C02Z C 0.61481(12) 0.08978(8) 0.26825(4) 0.0308(3) Uani 1 1 d .
H02Z H 0.6371 0.0737 0.2939 0.037 Uiso 1 1 calc R
C030 C 0.70895(12) 0.62799(8) 0.34318(5) 0.0336(3) Uani 1 1 d .
H030 H 0.6754 0.6085 0.3200 0.040 Uiso 1 1 calc R
C031 C 0.83740(12) 0.92235(8) 0.45989(5) 0.0311(3) Uani 1 1 d .
C032 C 1.19020(13) 1.03247(8) 0.75383(5) 0.0346(3) Uani 1 1 d .
H032 H 1.2254 1.0192 0.7784 0.042 Uiso 1 1 calc R
C033 C 0.35994(11) 0.37370(8) -0.01420(5) 0.0288(3) Uani 1 1 d .
C034 C 0.32959(11) 0.40536(7) -0.04338(5) 0.0287(3) Uani 1 1 d .
C035 C 0.70738(12) 0.92689(9) 0.35500(5) 0.0353(4) Uani 1 1 d .
H035 H 0.6855 0.8973 0.3346 0.042 Uiso 1 1 calc R
C036 C 0.69321(11) 0.23894(8) 0.31675(5) 0.0312(3) Uani 1 1 d .
C037 C 0.75716(12) 0.90232(8) 0.39089(5) 0.0312(3) Uani 1 1 d .
H037 H 0.7685 0.8577 0.3943 0.037 Uiso 1 1 calc R
C038 C 0.67910(12) 0.50984(9) 0.24391(5) 0.0357(4) Uani 1 1 d .
H038 H 0.7155 0.4994 0.2688 0.043 Uiso 1 1 calc R
C039 C 0.08348(13) -0.41999(8) -0.25454(5) 0.0352(3) Uani 1 1 d .
H039 H 0.0780 -0.4633 -0.2468 0.042 Uiso 1 1 calc R
C03A C 0.46449(12) -0.30428(9) 0.09278(5) 0.0359(4) Uani 1 1 d .
H03A H 0.4918 -0.2891 0.1181 0.043 Uiso 1 1 calc R
C03B C 0.87338(11) 0.90055(8) 0.49194(5) 0.0313(3) Uani 1 1 d .
C03C C 0.41338(13) -0.38916(8) 0.05156(5) 0.0363(4) Uani 1 1 d .
H03C H 0.4048 -0.4339 0.0474 0.044 Uiso 1 1 calc R
C03D C 0.81529(12) 0.62307(9) 0.40664(5) 0.0352(3) Uani 1 1 d .
H03D H 0.8545 0.6001 0.4271 0.042 Uiso 1 1 calc R
C03E C 0.29524(13) 0.51543(8) -0.06997(5) 0.0352(3) Uani 1 1 d .
H03E H 0.3255 0.5328 -0.0456 0.042 Uiso 1 1 calc R
C03F C 0.57490(13) 0.04833(8) 0.23742(5) 0.0335(3) Uani 1 1 d .
H03F H 0.5707 0.0041 0.2433 0.040 Uiso 1 1 calc R
C03G C 0.95936(13) 0.46714(8) 0.59710(5) 0.0366(4) Uani 1 1 d .
H03G H 0.9836 0.4401 0.6186 0.044 Uiso 1 1 calc R
C03H C 0.83885(11) 0.27095(8) 0.45849(5) 0.0302(3) Uani 1 1 d .
C03I C 0.92943(12) 0.26892(8) 0.56260(5) 0.0316(3) Uani 1 1 d .
H03I H 0.9239 0.3138 0.5585 0.038 Uiso 1 1 calc R
C03J C 0.70426(14) 0.69506(9) 0.34885(5) 0.0388(4) Uani 1 1 d .
H03J H 0.6660 0.7196 0.3289 0.047 Uiso 1 1 calc R
C03K C 0.72189(13) 1.03142(9) 0.37757(5) 0.0370(4) Uani 1 1 d .
H03K H 0.7104 1.0758 0.3731 0.044 Uiso 1 1 calc R
C03L C 0.61223(13) 0.58636(8) 0.19862(5) 0.0363(4) Uani 1 1 d .
H03L H 0.6020 0.6300 0.1914 0.044 Uiso 1 1 calc R
C03M C 0.96429(13) 0.24382(9) 0.60029(5) 0.0377(4) Uani 1 1 d .
H03M H 0.9811 0.2733 0.6212 0.045 Uiso 1 1 calc R
C03N C 1.12983(14) 1.11391(8) 0.71115(5) 0.0393(4) Uani 1 1 d .
H03N H 1.1228 1.1583 0.7055 0.047 Uiso 1 1 calc R
C03 C 1.11134(12) 1.36281(8) 0.73032(5) 0.0336(3) Uani 1 1 d .
H03 H 1.1843 1.3664 0.7357 0.040 Uiso 1 1 calc R
C03P C 0.25411(14) 0.55598(8) -0.10087(6) 0.0391(4) Uani 1 1 d .
H03P H 0.2580 0.6009 -0.0965 0.047 Uiso 1 1 calc R
C03Q C 1.37981(12) 1.18476(8) 0.77127(5) 0.0347(3) Uani 1 1 d .
H03Q H 1.3201 1.1580 0.7719 0.042 Uiso 1 1 calc R
C03R C 0.80546(13) 0.69024(9) 0.40890(6) 0.0399(4) Uani 1 1 d .
H03R H 0.8392 0.7113 0.4314 0.048 Uiso 1 1 calc R
C03S C 0.94930(14) 0.13919(9) 0.57792(6) 0.0417(4) Uani 1 1 d .
H03S H 0.9561 0.0946 0.5829 0.050 Uiso 1 1 calc R
C03T C 0.40297(16) 0.00202(9) 0.03768(5) 0.0432(4) Uani 1 1 d .
H03T H 0.3798 0.0191 0.0124 0.052 Uiso 1 1 calc R
C03U C 0.88973(16) 0.54637(9) 0.53486(5) 0.0440(4) Uani 1 1 d .
H03U H 0.8647 0.5720 0.5128 0.053 Uiso 1 1 calc R
C03V C 0.40808(18) -0.06465(9) 0.04377(6) 0.0504(5) Uani 1 1 d .
H03V H 0.3871 -0.0915 0.0218 0.060 Uiso 1 1 calc R
C03W C 0.88493(18) 0.47892(10) 0.53257(6) 0.0517(5) Uani 1 1 d .
H03W H 0.8561 0.4603 0.5084 0.062 Uiso 1 1 calc R

loop_
_atom_site_aniso_label
_atom_site_aniso_U_11
_atom_site_aniso_U_22
_atom_site_aniso_U_33
_atom_site_aniso_U_23
_atom_site_aniso_U_13
_atom_site_aniso_U_12
Cl00 0.0651(3) 0.0455(2) 0.0326(2) 0.00338(17) 0.00978(19) 0.0018(2)
Cl1 0.0705(3) 0.0385(2) 0.0347(2) 0.00517(17) 0.00579(19) 0.0089(2)
Cl2 0.0443(2) 0.0602(3) 0.0379(2) 0.0147(2) -0.00253(17) -0.0021(2)
Cl3 0.0691(3) 0.0431(2) 0.0418(2) 0.00816(19) 0.0026(2) 0.0165(2)
Cl4 0.0538(3) 0.0344(2) 0.0676(3) -0.0234(2) 0.0071(2) -0.00685(19)
Cl5 0.0627(3) 0.0607(3) 0.0715(3) -0.0361(3) 0.0254(3) -0.0058(2)
F007 0.0411(5) 0.0318(5) 0.0198(4) 0.0046(3) -0.0008(3) -0.0005(4)
F008 0.0430(5) 0.0240(4) 0.0239(4) -0.0043(3) -0.0005(3) -0.0019(4)
F009 0.0432(5) 0.0169(4) 0.0326(5) 0.0014(3) 0.0021(4) -0.0006(3)
F00A 0.0455(5) 0.0279(5) 0.0240(4) 0.0053(3) -0.0038(4) 0.0013(4)
F00B 0.0418(5) 0.0263(4) 0.0252(4) 0.0055(3) -0.0006(4) 0.0008(4)
F00C 0.0416(5) 0.0268(5) 0.0348(5) -0.0011(4) 0.0034(4) -0.0012(4)
F00D 0.0498(5) 0.0242(4) 0.0309(5) 0.0020(4) 0.0039(4) 0.0009(4)
F00E 0.0461(5) 0.0293(5) 0.0250(4) -0.0035(4) 0.0010(4) -0.0026(4)
F00F 0.0446(5) 0.0375(5) 0.0217(4) -0.0075(4) -0.0003(4) -0.0067(4)
F00G 0.0433(5) 0.0376(5) 0.0247(4) 0.0008(4) -0.0028(4) 0.0021(4)
F00H 0.0490(5) 0.0177(4) 0.0359(5) 0.0034(4) 0.0029(4) 0.0001(4)
F00I 0.0433(5) 0.0363(5) 0.0259(4) -0.0098(4) 0.0024(4) -0.0052(4)
N00J 0.0387(7) 0.0213(6) 0.0318(7) -0.0011(5) 0.0070(5) 0.0010(5)
N00K 0.0415(7) 0.0288(7) 0.0261(6) -0.0023(5) -0.0005(5) -0.0013(6)
N00L 0.0367(7) 0.0455(8) 0.0294(7) 0.0122(6) 0.0055(5) 0.0069(6)
N00M 0.0412(7) 0.0318(7) 0.0354(7) -0.0035(6) -0.0011(6) -0.0058(6)
N00N 0.0387(7) 0.0273(7) 0.0292(7) -0.0048(5) 0.0004(5) -0.0014(5)
N00O 0.0398(7) 0.0333(7) 0.0367(8) 0.0128(6) 0.0067(6) 0.0043(6)
N00P 0.0505(8) 0.0287(7) 0.0327(7) -0.0063(6) 0.0043(6) -0.0093(6)
N00Q 0.0408(7) 0.0345(8) 0.0396(8) 0.0133(6) 0.0095(6) 0.0059(6)
N00R 0.0423(8) 0.0453(9) 0.0362(8) 0.0126(7) 0.0048(6) 0.0062(7)
N00S 0.0465(8) 0.0313(7) 0.0448(8) -0.0057(6) 0.0184(7) -0.0025(6)
N00T 0.0550(9) 0.0234(7) 0.0397(8) -0.0017(6) 0.0037(6) -0.0020(6)
N00U 0.0583(9) 0.0285(7) 0.0433(8) -0.0081(6) 0.0089(7) -0.0029(7)
C00V 0.0270(7) 0.0230(7) 0.0234(7) 0.0019(6) 0.0027(5) 0.0002(5)
C00W 0.0255(7) 0.0224(7) 0.0252(7) 0.0025(6) 0.0051(5) 0.0009(5)
C00X 0.0277(7) 0.0238(7) 0.0236(7) -0.0039(6) 0.0023(5) -0.0012(6)
C00Y 0.0296(7) 0.0240(8) 0.0259(7) 0.0008(6) 0.0026(6) 0.0011(6)
C00Z 0.0276(7) 0.0300(8) 0.0183(6) 0.0030(6) 0.0036(5) 0.0012(6)
C010 0.0264(7) 0.0254(7) 0.0247(7) -0.0021(6) 0.0017(5) 0.0010(6)
C011 0.0281(7) 0.0277(8) 0.0277(7) -0.0010(6) 0.0045(6) -0.0035(6)
C012 0.0292(7) 0.0248(8) 0.0253(7) -0.0004(6) 0.0031(5) 0.0005(6)
C013 0.0287(7) 0.0230(7) 0.0256(7) -0.0011(6) 0.0027(6) -0.0006(6)
C014 0.0289(7) 0.0229(7) 0.0269(7) -0.0001(6) 0.0057(6) 0.0000(6)
C015 0.0287(7) 0.0213(7) 0.0264(7) 0.0002(6) 0.0038(6) 0.0012(6)
C016 0.0283(7) 0.0296(8) 0.0280(7) -0.0033(6) 0.0055(6) 0.0008(6)
C017 0.0285(7) 0.0220(7) 0.0266(7) 0.0012(6) 0.0070(6) 0.0004(6)
C018 0.0294(7) 0.0267(7) 0.0237(7) -0.0028(6) 0.0059(5) -0.0015(6)
C019 0.0293(7) 0.0254(7) 0.0229(7) 0.0035(6) 0.0013(5) 0.0023(6)
C01A 0.0290(7) 0.0182(7) 0.0284(7) 0.0008(6) 0.0046(6) -0.0005(5)
C01B 0.0271(7) 0.0276(7) 0.0232(7) -0.0015(6) 0.0056(5) -0.0017(6)
C01C 0.0319(7) 0.0299(8) 0.0231(7) 0.0008(6) 0.0039(6) -0.0011(6)
C01D 0.0292(7) 0.0258(7) 0.0238(7) 0.0039(6) 0.0058(5) 0.0014(6)
C01E 0.0313(7) 0.0261(8) 0.0262(7) 0.0000(6) 0.0053(6) -0.0006(6)
C01F 0.0290(7) 0.0234(7) 0.0263(7) 0.0033(6) 0.0058(6) 0.0008(6)
C01G 0.0298(7) 0.0328(8) 0.0231(7) 0.0002(6) 0.0029(6) 0.0021(6)
C01H 0.0301(7) 0.0264(7) 0.0215(7) -0.0007(6) 0.0048(5) -0.0025(6)
C01I 0.0270(7) 0.0298(8) 0.0226(7) -0.0018(6) 0.0025(5) 0.0012(6)
C01J 0.0276(7) 0.0287(8) 0.0211(7) -0.0022(6) 0.0043(5) -0.0019(6)
C01K 0.0322(7) 0.0251(8) 0.0249(7) -0.0011(6) 0.0043(6) -0.0009(6)
C01L 0.0289(7) 0.0323(8) 0.0191(7) -0.0057(6) 0.0034(5) -0.0029(6)
C01M 0.0298(7) 0.0250(7) 0.0257(7) 0.0032(6) 0.0061(6) 0.0026(6)
C01N 0.0315(7) 0.0227(7) 0.0262(7) -0.0009(6) 0.0048(6) -0.0021(6)
C01O 0.0310(7) 0.0243(7) 0.0254(7) 0.0005(6) 0.0060(6) 0.0008(6)
C01P 0.0321(7) 0.0250(7) 0.0262(7) 0.0011(6) 0.0018(6) -0.0001(6)
C01Q 0.0330(7) 0.0312(8) 0.0226(7) 0.0004(6) 0.0002(6) 0.0029(6)
C01R 0.0320(7) 0.0248(7) 0.0227(7) -0.0034(6) 0.0019(6) 0.0003(6)
C01S 0.0284(7) 0.0330(8) 0.0251(7) -0.0051(6) 0.0036(6) -0.0001(6)
C01T 0.0271(7) 0.0212(7) 0.0244(7) 0.0007(5) 0.0050(5) 0.0010(5)
C01U 0.0271(7) 0.0307(8) 0.0274(7) 0.0030(6) 0.0078(6) 0.0008(6)
C01V 0.0300(7) 0.0318(8) 0.0217(7) 0.0051(6) 0.0065(6) 0.0029(6)
C01W 0.0288(7) 0.0330(8) 0.0208(7) 0.0009(6) 0.0042(5) 0.0017(6)
C01X 0.0355(8) 0.0261(8) 0.0261(7) 0.0033(6) 0.0020(6) 0.0048(6)
C01Y 0.0327(7) 0.0267(7) 0.0258(7) -0.0041(6) 0.0006(6) -0.0008(6)
C01Z 0.0283(7) 0.0331(8) 0.0248(7) -0.0080(6) 0.0046(6) -0.0017(6)
C020 0.0293(7) 0.0337(9) 0.0285(7) -0.0041(6) 0.0044(6) 0.0007(6)
C021 0.0289(7) 0.0237(7) 0.0268(7) -0.0004(6) 0.0047(6) -0.0004(6)
C022 0.0285(7) 0.0295(8) 0.0301(7) -0.0046(6) 0.0083(6) -0.0002(6)
C023 0.0363(8) 0.0245(7) 0.0285(7) -0.0059(6) 0.0044(6) -0.0034(6)
C024 0.0318(7) 0.0302(8) 0.0245(7) -0.0025(6) 0.0061(6) -0.0034(6)
C025 0.0320(7) 0.0277(8) 0.0244(7) -0.0006(6) 0.0012(6) 0.0003(6)
C026 0.0328(8) 0.0283(8) 0.0289(7) -0.0042(6) 0.0084(6) -0.0033(6)
C027 0.0387(8) 0.0233(7) 0.0306(8) -0.0013(6) 0.0055(6) -0.0004(6)
C028 0.0307(7) 0.0334(9) 0.0283(7) -0.0037(6) 0.0052(6) 0.0014(6)
C029 0.0311(7) 0.0295(8) 0.0228(7) -0.0001(6) 0.0041(6) -0.0011(6)
C02A 0.0318(7) 0.0199(7) 0.0313(8) 0.0014(6) 0.0079(6) 0.0012(6)
C02B 0.0406(8) 0.0223(7) 0.0273(7) 0.0014(6) -0.0002(6) -0.0025(6)
C02C 0.0325(7) 0.0252(7) 0.0296(8) 0.0016(6) 0.0055(6) -0.0006(6)
C02D 0.0327(7) 0.0234(7) 0.0274(7) 0.0020(6) 0.0016(6) 0.0020(6)
C02E 0.0325(8) 0.0321(9) 0.0267(7) -0.0025(6) 0.0060(6) -0.0037(6)
C02F 0.0271(7) 0.0345(8) 0.0235(7) -0.0016(6) 0.0045(6) -0.0009(6)
C02G 0.0282(7) 0.0231(7) 0.0258(7) -0.0003(6) 0.0047(6) -0.0007(6)
C02H 0.0309(7) 0.0258(7) 0.0279(7) 0.0002(6) 0.0025(6) 0.0010(6)
C02I 0.0315(7) 0.0270(8) 0.0289(8) 0.0027(6) 0.0042(6) -0.0004(6)
C02J 0.0282(7) 0.0265(7) 0.0299(8) -0.0021(6) 0.0059(6) -0.0018(6)
C02K 0.0337(8) 0.0243(7) 0.0286(7) 0.0022(6) 0.0020(6) 0.0016(6)
C02L 0.0361(8) 0.0240(7) 0.0285(8) 0.0008(6) 0.0032(6) -0.0023(6)
C02M 0.0359(8) 0.0268(8) 0.0319(8) 0.0036(6) 0.0001(6) -0.0019(6)
C02N 0.0350(8) 0.0248(7) 0.0298(8) -0.0003(6) 0.0067(6) -0.0002(6)
C02O 0.0435(9) 0.0294(8) 0.0264(7) 0.0048(6) 0.0023(6) 0.0013(7)
C02P 0.0386(8) 0.0274(8) 0.0247(7) 0.0027(6) -0.0007(6) 0.0005(6)
C02Q 0.0334(8) 0.0295(8) 0.0283(7) 0.0024(6) 0.0005(6) -0.0018(6)
C02R 0.0357(8) 0.0424(9) 0.0272(8) 0.0032(7) 0.0037(6) 0.0005(7)
C02S 0.0329(8) 0.0307(8) 0.0282(8) -0.0023(6) 0.0035(6) 0.0013(6)
C02T 0.0304(7) 0.0315(8) 0.0312(8) -0.0047(6) 0.0019(6) -0.0008(6)
C02U 0.0298(7) 0.0323(8) 0.0283(8) -0.0007(6) 0.0066(6) -0.0015(6)
C02V 0.0382(8) 0.0312(8) 0.0322(8) 0.0004(7) 0.0061(6) 0.0000(7)
C02W 0.0370(8) 0.0284(8) 0.0320(8) 0.0050(6) 0.0007(6) 0.0026(6)
C02X 0.0378(8) 0.0317(8) 0.0201(7) 0.0028(6) -0.0021(6) 0.0016(6)
C02Y 0.0417(9) 0.0290(8) 0.0390(9) -0.0022(7) 0.0106(7) 0.0016(7)
C02Z 0.0371(8) 0.0322(8) 0.0215(7) 0.0036(6) -0.0004(6) 0.0024(6)
C030 0.0374(8) 0.0349(9) 0.0285(8) -0.0043(6) 0.0055(6) 0.0022(7)
C031 0.0334(8) 0.0352(8) 0.0252(8) 0.0011(6) 0.0063(6) 0.0012(6)
C032 0.0434(9) 0.0333(8) 0.0246(7) -0.0001(6) -0.0027(6) -0.0054(7)
C033 0.0328(7) 0.0262(7) 0.0283(8) 0.0021(6) 0.0069(6) 0.0021(6)
C034 0.0323(7) 0.0256(7) 0.0286(8) 0.0000(6) 0.0060(6) -0.0008(6)
C035 0.0381(8) 0.0433(10) 0.0238(7) 0.0000(7) 0.0029(6) 0.0019(7)
C036 0.0320(8) 0.0332(8) 0.0281(8) -0.0048(7) 0.0039(6) 0.0005(6)
C037 0.0366(8) 0.0300(8) 0.0274(7) 0.0031(6) 0.0059(6) 0.0034(6)
C038 0.0377(8) 0.0381(9) 0.0285(8) 0.0006(7) -0.0035(6) -0.0046(7)
C039 0.0476(9) 0.0228(7) 0.0337(8) 0.0017(6) 0.0015(7) -0.0022(7)
C03A 0.0388(8) 0.0397(9) 0.0276(8) 0.0046(7) 0.0001(6) -0.0024(7)
C03B 0.0340(8) 0.0367(8) 0.0235(8) 0.0013(6) 0.0054(6) 0.0014(6)
C03C 0.0453(9) 0.0216(8) 0.0431(9) 0.0057(7) 0.0105(7) 0.0027(7)
C03D 0.0343(8) 0.0395(9) 0.0310(8) -0.0062(7) 0.0026(6) 0.0015(7)
C03E 0.0457(9) 0.0252(8) 0.0341(8) -0.0028(6) 0.0039(7) -0.0040(7)
C03F 0.0446(9) 0.0240(8) 0.0304(8) 0.0033(6) 0.0009(6) 0.0003(7)
C03G 0.0391(8) 0.0305(8) 0.0396(9) -0.0004(7) 0.0045(7) 0.0030(7)
C03H 0.0291(7) 0.0352(8) 0.0271(8) -0.0030(6) 0.0063(6) -0.0025(6)
C03I 0.0358(8) 0.0273(8) 0.0311(8) 0.0015(6) 0.0035(6) -0.0005(6)
C03J 0.0472(9) 0.0355(9) 0.0358(9) 0.0033(7) 0.0136(7) 0.0065(7)
C03K 0.0407(9) 0.0322(8) 0.0389(9) 0.0119(7) 0.0087(7) 0.0053(7)
C03L 0.0424(9) 0.0258(8) 0.0391(9) 0.0009(7) 0.0008(7) -0.0018(7)
C03M 0.0419(9) 0.0406(9) 0.0295(8) 0.0004(7) 0.0015(7) -0.0009(7)
C03N 0.0576(10) 0.0227(8) 0.0374(9) 0.0008(7) 0.0063(8) -0.0024(7)
C03 0.0389(8) 0.0268(8) 0.0340(8) -0.0053(6) 0.0023(6) -0.0008(6)
C03P 0.0494(10) 0.0215(8) 0.0475(10) 0.0062(7) 0.0107(8) 0.0012(7)
C03Q 0.0366(8) 0.0321(8) 0.0348(8) -0.0065(7) 0.0036(6) -0.0042(7)
C03R 0.0384(9) 0.0403(9) 0.0418(9) -0.0158(8) 0.0086(7) -0.0065(7)
C03S 0.0479(10) 0.0304(9) 0.0487(10) 0.0125(8) 0.0130(8) 0.0070(7)
C03T 0.0728(12) 0.0294(9) 0.0240(8) 0.0002(7) -0.0030(8) -0.0042(8)
C03U 0.0705(12) 0.0346(9) 0.0257(8) -0.0023(7) 0.0036(8) -0.0060(8)
C03V 0.0890(15) 0.0266(9) 0.0319(9) -0.0084(7) -0.0019(9) -0.0071(9)
C03W 0.0849(15) 0.0372(10) 0.0314(9) -0.0122(8) 0.0043(9) -0.0110(10)

loop_
_atom_type_symbol
_atom_type_description
_atom_type_scat_dispersion_real
_atom_type_scat_dispersion_imag
_atom_type_scat_source
C C 0.0181 0.0091 'International Tables Vol C Tables 4.2.6.8 and 6.1.1.4'
H H 0.0000 0.0000 'International Tables Vol C Tables 4.2.6.8 and 6.1.1.4'
Cl Cl 0.3639 0.7018 'International Tables Vol C Tables 4.2.6.8 and 6.1.1.4'
F F 0.0727 0.0534 'International Tables Vol C Tables 4.2.6.8 and 6.1.1.4'
N N 0.0311 0.0180 'International Tables Vol C Tables 4.2.6.8 and 6.1.1.4'

loop_
_exptl_crystal_face_index_h
_exptl_crystal_face_index_k
_exptl_crystal_face_index_l
_exptl_crystal_face_perp_dist
_exptl_oxdiff_crystal_face_indexfrac_h
_exptl_oxdiff_crystal_face_indexfrac_k
_exptl_oxdiff_crystal_face_indexfrac_l
_exptl_oxdiff_crystal_face_x
_exptl_oxdiff_crystal_face_y
_exptl_oxdiff_crystal_face_z
9 1 -8 0.1087 9.0000 1.0000 -8.0003 -0.1474 -0.1912 -1.0189
-9 -1 8 0.0898 -9.0000 -1.0000 8.0003 0.1474 0.1912 1.0189
0 7 19 0.0306 -0.0000 7.0001 18.9997 0.6068 0.8199 -0.0998
0 -7 -19 0.0787 0.0000 -7.0001 -18.9997 -0.6068 -0.8199 0.0998
1 -13 2 0.0401 1.0000 -13.0001 2.0003 0.4859 -0.8609 0.0731
-1 13 -2 0.0655 -1.0000 13.0001 -2.0003 -0.4859 0.8609 -0.0731
1 13 -2 0.0202 1.0000 13.0001 -2.0004 -0.4365 0.8355 -0.2964

loop_
_geom_angle_atom_site_label_1
_geom_angle_atom_site_label_2
_geom_angle_atom_site_label_3
_geom_angle
C023 N00J C01X 116.33(13)
C03F N00K C02X 116.37(14)
C03K N00L C035 116.50(14)
C038 N00M C03L 116.18(14)
C01Q N00N C039 116.09(13)
C03C N00O C03A 116.27(14)
C032 N00P C03N 116.33(14)
C03P N00Q C02R 116.34(14)
C03M N00R C03S 116.04(15)
C03R N00S C03J 116.24(15)
C02W N00T C03V 115.74(14)
C03G N00U C03W 116.21(15)
C00X C00V C01A 115.91(13)
C00X C00V C021 124.16(13)
C01A C00V C021 119.93(13)
C027 C00W C02G 119.26(14)
C02L C00W C027 117.79(14)
C02L C00W C02G 122.94(14)
F008 C00X C00V 118.08(13)
F008 C00X C015 117.74(13)
C00V C00X C015 124.18(13)
C012 C00Y C015 177.27(16)
F007 C00Z C01B 118.08(13)
F007 C00Z C01J 117.92(13)
C01J C00Z C01B 124.00(13)
C02D C010 C02H 122.16(14)
C02P C010 C02D 118.12(14)
C02P C010 C02H 119.71(14)
C02M C011 C02I 122.61(14)
C02Q C011 C02I 119.26(14)
C02Q C011 C02M 118.07(14)
C00Y C012 C01T 177.37(16)
C019 C013 C01A 116.12(13)
C019 C013 C01P 123.11(14)
C01A C013 C01P 120.76(13)
C01D C014 C02C 123.20(14)
C02A C014 C01D 115.75(14)
C02A C014 C02C 121.04(14)
C00X C015 C00Y 121.75(13)
C00X C015 C019 116.03(13)
C019 C015 C00Y 122.17(13)
C01G C016 C01Z 116.14(14)
C01G C016 C020 123.37(14)
C01Z C016 C020 120.47(14)
C018 C017 C01E 121.42(14)
C01D C017 C018 116.22(13)
C01D C017 C01E 122.34(14)
F00E C018 C017 117.94(13)
F00E C018 C01M 118.25(13)
C01M C018 C017 123.80(14)
F00A C019 C013 117.95(13)
F00A C019 C015 118.17(13)
C013 C019 C015 123.88(13)
F009 C01A C00V 117.94(13)
F009 C01A C013 118.19(13)
C013 C01A C00V 123.88(13)
C00Z C01B C01L 115.91(14)
C00Z C01B C024 123.12(14)
C01L C01B C024 120.96(14)
C029 C01C C01H 176.01(16)
F00B C01D C014 117.69(13)
F00B C01D C017 118.23(13)
C017 C01D C014 124.07(14)
C01K C01E C017 178.73(17)
C02N C01F C034 122.71(14)
C02N C01F C03E 117.81(14)
C03E C01F C034 119.46(14)
F00G C01G C016 118.13(14)
F00G C01G C01S 118.24(13)
C016 C01G C01S 123.63(14)
C02B C01H C01C 121.85(14)
C02O C01H C01C 119.96(14)
C02O C01H C02B 118.11(14)
C02K C01I C02S 121.31(14)
C02K C01I C02Z 118.16(14)
C02Z C01I C02S 120.53(14)
C00Z C01J C01O 116.13(13)
C00Z C01J C029 122.73(13)
C01O C01J C029 121.11(14)
C01E C01K C01N 177.20(16)
F00F C01L C01B 117.87(14)
F00F C01L C01W 118.03(13)
C01W C01L C01B 124.11(14)
C018 C01M C02A 115.92(13)
C018 C01M C033 123.18(14)
C02A C01M C033 120.90(14)
C01Y C01N C01K 120.31(14)
C03T C01N C01K 122.29(14)
C03T C01N C01Y 117.40(14)
F00D C01O C01J 118.15(13)
F00D C01O C01W 118.02(13)
C01W C01O C01J 123.82(14)
C02H C01P C013 176.20(16)
N00N C01Q H01Q 117.9
N00N C01Q C02D 124.29(14)
C02D C01Q H01Q 117.9
C01T C01R H01R 120.6
C01X C01R H01R 120.6
C01X C01R C01T 118.73(14)
C01G C01S C036 122.78(14)
C02J C01S C01G 116.19(14)
C02J C01S C036 121.04(15)
C01R C01T C012 120.17(13)
C025 C01T C012 121.95(13)
C025 C01T C01R 117.87(13)
C02Y C01U C02U 121.74(15)
C03I C01U C02U 120.51(15)
C03I C01U C02Y 117.74(15)
C02V C01V C031 121.76(15)
C037 C01V C02V 118.17(14)
C037 C01V C031 120.04(15)
C01L C01W C01O 116.03(13)
C01L C01W C03B 121.41(14)
C01O C01W C03B 122.55(15)
N00J C01X C01R 124.11(14)
N00J C01X H01X 117.9
C01R C01X H01X 117.9
C01N C01Y H01Y 120.6
C02W C01Y C01N 118.88(14)
C02W C01Y H01Y 120.6
F00I C01Z C016 117.93(14)
F00I C01Z C02F 117.87(14)
C02F C01Z C016 124.20(14)
C028 C020 C016 173.65(17)
C02G C021 C00V 173.92(16)
C030 C022 C028 121.85(14)
C030 C022 C03D 117.86(15)
C03D C022 C028 120.24(15)
N00J C023 H023 117.8
N00J C023 C025 124.35(14)
C025 C023 H023 117.8
C02E C024 C01B 175.55(16)
C01T C025 H025 120.7
C023 C025 C01T 118.60(14)
C023 C025 H025 120.7
C02T C026 C02E 122.56(14)
C02T C026 C03U 117.98(15)
C03U C026 C02E 119.46(15)
C00W C027 H027 120.5
C03C C027 C00W 118.99(15)
C03C C027 H027 120.5
C020 C028 C022 175.78(17)
C01C C029 C01J 176.40(17)
F00H C02A C014 118.07(13)
F00H C02A C01M 117.70(13)
C014 C02A C01M 124.23(14)
C01H C02B H02B 120.8
C032 C02B C01H 118.46(14)
C032 C02B H02B 120.8
C02I C02C C014 174.49(17)
C010 C02D H02D 120.7
C01Q C02D C010 118.52(14)
C01Q C02D H02D 120.7
C024 C02E C026 176.39(17)
C01Z C02F C03H 121.96(14)
C02J C02F C01Z 115.78(14)
C02J C02F C03H 122.25(15)
C021 C02G C00W 175.12(16)
C01P C02H C010 176.41(17)
C02C C02I C011 174.66(16)
F00C C02J C01S 118.10(14)
F00C C02J C02F 117.85(14)
C02F C02J C01S 124.05(15)
C01I C02K H02K 120.8
C02X C02K C01I 118.37(14)
C02X C02K H02K 120.8
C00W C02L H02L 121.0
C03A C02L C00W 118.08(15)
C03A C02L H02L 121.0
C011 C02M H02M 120.7
C038 C02M C011 118.59(15)
C038 C02M H02M 120.7
C01F C02N H02N 120.9
C02R C02N C01F 118.19(15)
C02R C02N H02N 120.9
C01H C02O H02O 120.8
C03N C02O C01H 118.45(15)
C03N C02O H02O 120.8
C010 C02P H02P 120.7
C039 C02P C010 118.51(14)
C039 C02P H02P 120.7
C011 C02Q H02Q 120.7
C03L C02Q C011 118.53(15)
C03L C02Q H02Q 120.7
N00Q C02R C02N 124.51(16)
N00Q C02R H02R 117.7
C02N C02R H02R 117.7
C036 C02S C01I 179.35(17)
C026 C02T H02T 120.9
C03G C02T C026 118.27(15)
C03G C02T H02T 120.9
C03H C02U C01U 178.29(18)
C01V C02V H02V 120.7
C03K C02V C01V 118.54(16)
C03K C02V H02V 120.7
N00T C02W C01Y 124.63(15)
N00T C02W H02W 117.7
C01Y C02W H02W 117.7
N00K C02X C02K 124.44(14)
N00K C02X H02X 117.8
C02K C02X H02X 117.8
C01U C02Y H02Y 120.6
C03S C02Y C01U 118.86(16)
C03S C02Y H02Y 120.6
C01I C02Z H02Z 120.8
C03F C02Z C01I 118.33(14)
C03F C02Z H02Z 120.8
C022 C030 H030 120.8
C03J C030 C022 118.40(15)
C03J C030 H030 120.8
C03B C031 C01V 176.82(18)
N00P C032 C02B 124.18(15)
N00P C032 H032 117.9
C02B C032 H032 117.9
C034 C033 C01M 175.10(17)
C033 C034 C01F 174.57(16)
N00L C035 H035 117.9
N00L C035 C037 124.28(16)
C037 C035 H035 117.9
C02S C036 C01S 177.79(18)
C01V C037 H037 120.8
C035 C037 C01V 118.35(15)
C035 C037 H037 120.8
N00M C038 C02M 124.20(15)
N00M C038 H038 117.9
C02M C038 H038 117.9
N00N C039 C02P 124.45(15)
N00N C039 H039 117.8
C02P C039 H039 117.8
N00O C03A C02L 124.76(16)
N00O C03A H03A 117.6
C02L C03A H03A 117.6
C031 C03B C01W 176.52(18)
N00O C03C C027 124.11(15)
N00O C03C H03C 117.9
C027 C03C H03C 117.9
C022 C03D H03D 120.7
C03R C03D C022 118.58(16)
C03R C03D H03D 120.7
C01F C03E H03E 120.5
C03P C03E C01F 119.01(16)
C03P C03E H03E 120.5
N00K C03F C02Z 124.32(15)
N00K C03F H03F 117.8
C02Z C03F H03F 117.8
N00U C03G C02T 124.65(16)
N00U C03G H03G 117.7
C02T C03G H03G 117.7
C02U C03H C02F 179.02(18)
C01U C03I H03I 120.7
C03M C03I C01U 118.61(15)
C03M C03I H03I 120.7
N00S C03J C030 124.49(17)
N00S C03J H03J 117.8
C030 C03J H03J 117.8
N00L C03K C02V 124.15(16)
N00L C03K H03K 117.9
C02V C03K H03K 117.9
N00M C03L C02Q 124.40(16)
N00M C03L H03L 117.8
C02Q C03L H03L 117.8
N00R C03M C03I 124.55(17)
N00R C03M H03M 117.7
C03I C03M H03M 117.7
N00P C03N C02O 124.41(16)
N00P C03N H03N 117.8
C02O C03N H03N 117.8
Cl00 C03 H03 108.6
Cl1 C03 Cl00 109.96(9)
Cl1 C03 H03 108.6
Cl4 C03 Cl00 110.68(9)
Cl4 C03 Cl1 110.21(9)
Cl4 C03 H03 108.6
N00Q C03P C03E 124.11(16)
N00Q C03P H03P 117.9
C03E C03P H03P 117.9
Cl2 C03Q H03Q 108.9
Cl3 C03Q Cl2 109.15(9)
Cl3 C03Q Cl5 110.04(10)
Cl3 C03Q H03Q 108.9
Cl5 C03Q Cl2 110.82(9)
Cl5 C03Q H03Q 108.9
N00S C03R C03D 124.42(16)
N00S C03R H03R 117.8
C03D C03R H03R 117.8
N00R C03S C02Y 124.20(16)
N00R C03S H03S 117.9
C02Y C03S H03S 117.9
C01N C03T H03T 120.6
C03V C03T C01N 118.71(16)
C03V C03T H03T 120.6
C026 C03U H03U 120.7
C03W C03U C026 118.59(17)
C03W C03U H03U 120.7
N00T C03V C03T 124.63(16)
N00T C03V H03V 117.7
C03T C03V H03V 117.7
N00U C03W C03U 124.29(17)
N00U C03W H03W 117.9
C03U C03W H03W 117.9

loop_
_geom_bond_atom_site_label_1
_geom_bond_atom_site_label_2
_geom_bond_distance
Cl00 C03 1.7626(17)
Cl1 C03 1.7560(17)
Cl2 C03Q 1.7585(17)
Cl3 C03Q 1.7546(18)
Cl4 C03 1.7543(16)
Cl5 C03Q 1.7570(17)
F007 C00Z 1.3409(17)
F008 C00X 1.3379(17)
F009 C01A 1.3354(17)
F00A C019 1.3381(17)
F00B C01D 1.3417(17)
F00C C02J 1.3369(18)
F00D C01O 1.3392(18)
F00E C018 1.3380(17)
F00F C01L 1.3389(17)
F00G C01G 1.3378(18)
F00H C02A 1.3410(17)
F00I C01Z 1.3356(17)
N00J C01X 1.342(2)
N00J C023 1.338(2)
N00K C02X 1.338(2)
N00K C03F 1.332(2)
N00L C035 1.334(2)
N00L C03K 1.334(2)
N00M C038 1.340(2)
N00M C03L 1.340(2)
N00N C01Q 1.338(2)
N00N C039 1.341(2)
N00O C03A 1.337(2)
N00O C03C 1.329(2)
N00P C032 1.334(2)
N00P C03N 1.337(2)
N00Q C02R 1.337(2)
N00Q C03P 1.330(2)
N00R C03M 1.337(2)
N00R C03S 1.337(3)
N00S C03J 1.334(2)
N00S C03R 1.333(3)
N00T C02W 1.329(2)
N00T C03V 1.335(2)
N00U C03G 1.332(2)
N00U C03W 1.334(3)
C00V C00X 1.391(2)
C00V C01A 1.398(2)
C00V C021 1.427(2)
C00W C027 1.397(2)
C00W C02G 1.433(2)
C00W C02L 1.393(2)
C00X C015 1.393(2)
C00Y C012 1.199(2)
C00Y C015 1.425(2)
C00Z C01B 1.393(2)
C00Z C01J 1.390(2)
C010 C02D 1.397(2)
C010 C02H 1.431(2)
C010 C02P 1.390(2)
C011 C02I 1.434(2)
C011 C02M 1.396(2)
C011 C02Q 1.392(2)
C012 C01T 1.432(2)
C013 C019 1.392(2)
C013 C01A 1.395(2)
C013 C01P 1.426(2)
C014 C01D 1.392(2)
C014 C02A 1.391(2)
C014 C02C 1.424(2)
C015 C019 1.396(2)
C016 C01G 1.393(2)
C016 C01Z 1.394(2)
C016 C020 1.431(2)
C017 C018 1.394(2)
C017 C01D 1.391(2)
C017 C01E 1.425(2)
C018 C01M 1.391(2)
C01B C01L 1.393(2)
C01B C024 1.424(2)
C01C C01H 1.429(2)
C01C C029 1.198(2)
C01E C01K 1.202(2)
C01F C02N 1.392(2)
C01F C034 1.433(2)
C01F C03E 1.394(2)
C01G C01S 1.396(2)
C01H C02B 1.394(2)
C01H C02O 1.390(2)
C01I C02K 1.393(2)
C01I C02S 1.432(2)
C01I C02Z 1.395(2)
C01J C01O 1.395(2)
C01J C029 1.422(2)
C01K C01N 1.428(2)
C01L C01W 1.391(2)
C01M C02A 1.396(2)
C01M C033 1.427(2)
C01N C01Y 1.391(2)
C01N C03T 1.390(2)
C01O C01W 1.393(2)
C01P C02H 1.197(2)
C01Q H01Q 0.9300
C01Q C02D 1.385(2)
C01R H01R 0.9300
C01R C01T 1.398(2)
C01R C01X 1.382(2)
C01S C02J 1.395(2)
C01S C036 1.428(2)
C01T C025 1.395(2)
C01U C02U 1.432(2)
C01U C02Y 1.394(2)
C01U C03I 1.391(2)
C01V C02V 1.392(2)
C01V C031 1.431(2)
C01V C037 1.391(2)
C01W C03B 1.424(2)
C01X H01X 0.9300
C01Y H01Y 0.9300
C01Y C02W 1.378(2)
C01Z C02F 1.393(2)
C020 C028 1.195(2)
C021 C02G 1.196(2)
C022 C028 1.433(2)
C022 C030 1.392(2)
C022 C03D 1.397(2)
C023 H023 0.9300
C023 C025 1.383(2)
C024 C02E 1.198(2)
C025 H025 0.9300
C026 C02E 1.428(2)
C026 C02T 1.391(2)
C026 C03U 1.396(2)
C027 H027 0.9300
C027 C03C 1.383(2)
C02B H02B 0.9300
C02B C032 1.383(2)
C02C C02I 1.199(2)
C02D H02D 0.9300
C02F C02J 1.392(2)
C02F C03H 1.423(2)
C02K H02K 0.9300
C02K C02X 1.379(2)
C02L H02L 0.9300
C02L C03A 1.387(2)
C02M H02M 0.9300
C02M C038 1.384(2)
C02N H02N 0.9300
C02N C02R 1.387(2)
C02O H02O 0.9300
C02O C03N 1.379(2)
C02P H02P 0.9300
C02P C039 1.384(2)
C02Q H02Q 0.9300
C02Q C03L 1.383(2)
C02R H02R 0.9300
C02S C036 1.196(2)
C02T H02T 0.9300
C02T C03G 1.387(2)
C02U C03H 1.199(2)
C02V H02V 0.9300
C02V C03K 1.383(2)
C02W H02W 0.9300
C02X H02X 0.9300
C02Y H02Y 0.9300
C02Y C03S 1.384(3)
C02Z H02Z 0.9300
C02Z C03F 1.385(2)
C030 H030 0.9300
C030 C03J 1.388(2)
C031 C03B 1.200(2)
C032 H032 0.9300
C033 C034 1.196(2)
C035 H035 0.9300
C035 C037 1.385(2)
C037 H037 0.9300
C038 H038 0.9300
C039 H039 0.9300
C03A H03A 0.9300
C03C H03C 0.9300
C03D H03D 0.9300
C03D C03R 1.384(3)
C03E H03E 0.9300
C03E C03P 1.380(2)
C03F H03F 0.9300
C03G H03G 0.9300
C03I H03I 0.9300
C03I C03M 1.384(2)
C03J H03J 0.9300
C03K H03K 0.9300
C03L H03L 0.9300
C03M H03M 0.9300
C03N H03N 0.9300
C03 H03 0.9800
C03P H03P 0.9300
C03Q H03Q 0.9800
C03R H03R 0.9300
C03S H03S 0.9300
C03T H03T 0.9300
C03T C03V 1.379(3)
C03U H03U 0.9300
C03U C03W 1.383(3)
C03V H03V 0.9300
C03W H03W 0.9300

loop_
_geom_torsion_atom_site_label_1
_geom_torsion_atom_site_label_2
_geom_torsion_atom_site_label_3
_geom_torsion_atom_site_label_4
_geom_torsion
F007 C00Z C01B C01L -179.76(12)
F007 C00Z C01B C024 -0.9(2)
F007 C00Z C01J C01O 179.25(12)
F007 C00Z C01J C029 -2.5(2)
F008 C00X C015 C00Y -1.1(2)
F008 C00X C015 C019 -178.82(12)
F00D C01O C01W C01L -179.56(13)
F00D C01O C01W C03B -1.0(2)
F00E C018 C01M C02A -179.34(12)
F00E C018 C01M C033 0.2(2)
F00F C01L C01W C01O 179.72(12)
F00F C01L C01W C03B 1.1(2)
F00G C01G C01S C02J -179.97(13)
F00G C01G C01S C036 -0.2(2)
F00I C01Z C02F C02J 179.52(12)
F00I C01Z C02F C03H 0.0(2)
N00J C023 C025 C01T -1.0(2)
N00L C035 C037 C01V 0.3(2)
N00N C01Q C02D C010 0.6(2)
C00V C00X C015 C00Y 178.05(14)
C00V C00X C015 C019 0.3(2)
C00W C027 C03C N00O 0.6(3)
C00W C02L C03A N00O 0.5(3)
C00X C00V C01A F009 179.06(12)
C00X C00V C01A C013 -1.0(2)
C00X C015 C019 F00A 179.11(12)
C00X C015 C019 C013 -0.4(2)
C00Y C015 C019 F00A 1.4(2)
C00Y C015 C019 C013 -178.11(14)
C00Z C01B C01L F00F -179.38(12)
C00Z C01B C01L C01W 0.6(2)
C00Z C01J C01O F00D 179.73(13)
C00Z C01J C01O C01W 0.4(2)
C010 C02P C039 N00N 0.4(3)
C011 C02M C038 N00M -0.4(3)
C011 C02Q C03L N00M -0.7(3)
C012 C01T C025 C023 -178.61(14)
C016 C01G C01S C02J -0.3(2)
C016 C01G C01S C036 179.45(14)
C016 C01Z C02F C02J -0.1(2)
C016 C01Z C02F C03H -179.64(14)
C017 C018 C01M C02A -0.1(2)
C017 C018 C01M C033 179.46(14)
C018 C017 C01D F00B -179.68(12)
C018 C017 C01D C014 -0.5(2)
C018 C01M C02A F00H 179.43(13)
C018 C01M C02A C014 -0.3(2)
C019 C013 C01A F009 -179.12(13)
C019 C013 C01A C00V 1.0(2)
C01A C00V C00X F008 179.49(12)
C01A C00V C00X C015 0.3(2)
C01A C013 C019 F00A -179.72(12)
C01A C013 C019 C015 -0.2(2)
C01B C00Z C01J C01O -0.1(2)
C01B C00Z C01J C029 178.18(14)
C01B C01L C01W C01O -0.3(2)
C01B C01L C01W C03B -178.92(14)
C01C C01H C02B C032 174.65(15)
C01C C01H C02O C03N -174.32(15)
C01D C014 C02A F00H -179.48(13)
C01D C014 C02A C01M 0.3(2)
C01D C017 C018 F00E 179.75(12)
C01D C017 C018 C01M 0.5(2)
C01E C017 C018 F00E 1.2(2)
C01E C017 C018 C01M -178.12(14)
C01E C017 C01D F00B -1.1(2)
C01E C017 C01D C014 178.05(14)
C01F C02N C02R N00Q 0.1(2)
C01F C03E C03P N00Q 0.3(3)
C01G C016 C01Z F00I -178.80(12)
C01G C016 C01Z C02F 0.8(2)
C01G C01S C02J F00C -178.56(13)
C01G C01S C02J C02F 1.1(2)
C01H C02B C032 N00P -0.2(3)
C01H C02O C03N N00P -0.7(3)
C01I C02K C02X N00K 0.5(2)
C01I C02Z C03F N00K 0.5(3)
C01J C00Z C01B C01L -0.5(2)
C01J C00Z C01B C024 178.43(14)
C01J C01O C01W C01L -0.3(2)
C01J C01O C01W C03B 178.33(14)
C01K C01N C01Y C02W -179.44(14)
C01K C01N C03T C03V 179.85(18)
C01N C01Y C02W N00T -0.4(3)
C01N C03T C03V N00T -0.5(4)
C01P C013 C019 F00A -0.9(2)
C01P C013 C019 C015 178.65(14)
C01P C013 C01A F009 2.0(2)
C01P C013 C01A C00V -177.92(14)
C01Q N00N C039 C02P -0.9(2)
C01R C01T C025 C023 0.5(2)
C01T C01R C01X N00J -1.0(2)
C01U C02Y C03S N00R 0.5(3)
C01U C03I C03M N00R 0.7(3)
C01V C02V C03K N00L -0.2(3)
C01X N00J C023 C025 0.5(2)
C01X C01R C01T C012 179.53(14)
C01X C01R C01T C025 0.4(2)
C01Y C01N C03T C03V -0.1(3)
C01Z C016 C01G F00G 179.04(13)
C01Z C016 C01G C01S -0.6(2)
C01Z C02F C02J F00C 178.77(13)
C01Z C02F C02J C01S -0.9(2)
C020 C016 C01G F00G 1.0(2)
C020 C016 C01G C01S -178.65(14)
C020 C016 C01Z F00I -0.7(2)
C020 C016 C01Z C02F 178.94(14)
C021 C00V C00X F008 0.2(2)
C021 C00V C00X C015 -178.96(14)
C021 C00V C01A F009 -1.6(2)
C021 C00V C01A C013 178.31(14)
C022 C030 C03J N00S 0.6(3)
C022 C03D C03R N00S 0.0(3)
C023 N00J C01X C01R 0.6(2)
C024 C01B C01L F00F 1.7(2)
C024 C01B C01L C01W -178.27(14)
C026 C02T C03G N00U -0.8(3)
C026 C03U C03W N00U 0.1(3)
C027 C00W C02L C03A 0.2(2)
C028 C022 C030 C03J 176.33(15)
C028 C022 C03D C03R -176.66(15)
C029 C01J C01O F00D 1.5(2)
C029 C01J C01O C01W -177.83(14)
C02A C014 C01D F00B 179.32(12)
C02A C014 C01D C017 0.2(2)
C02B C01H C02O C03N 2.5(2)
C02C C014 C01D F00B -1.4(2)
C02C C014 C01D C017 179.50(14)
C02C C014 C02A F00H 1.2(2)
C02C C014 C02A C01M -179.05(14)
C02D C010 C02P C039 0.6(2)
C02E C026 C02T C03G -179.32(15)
C02E C026 C03U C03W 179.64(18)
C02G C00W C027 C03C 178.53(14)
C02G C00W C02L C03A -179.01(14)
C02H C010 C02D C01Q -179.75(14)
C02H C010 C02P C039 179.32(15)
C02I C011 C02M C038 176.26(15)
C02I C011 C02Q C03L -175.85(15)
C02K C01I C02Z C03F -0.1(2)
C02L C00W C027 C03C -0.7(2)
C02M C011 C02Q C03L 1.6(2)
C02N C01F C03E C03P 0.8(2)
C02O C01H C02B C032 -2.1(2)
C02P C010 C02D C01Q -1.0(2)
C02Q C011 C02M C038 -1.1(2)
C02R N00Q C03P C03E -1.3(3)
C02S C01I C02K C02X 179.98(14)
C02S C01I C02Z C03F 179.56(15)
C02T C026 C03U C03W -0.9(3)
C02U C01U C02Y C03S 178.63(15)
C02U C01U C03I C03M -179.21(14)
C02V C01V C037 C035 -1.2(2)
C02W N00T C03V C03T 0.6(3)
C02X N00K C03F C02Z -0.5(3)
C02Y C01U C03I C03M 0.1(2)
C02Z C01I C02K C02X -0.4(2)
C030 C022 C03D C03R 1.0(2)
C031 C01V C02V C03K -177.09(15)
C031 C01V C037 C035 177.10(14)
C032 N00P C03N C02O -1.6(3)
C033 C01M C02A F00H -0.1(2)
C033 C01M C02A C014 -179.88(14)
C034 C01F C02N C02R 177.22(14)
C034 C01F C03E C03P -177.45(15)
C035 N00L C03K C02V -0.7(2)
C036 C01S C02J F00C 1.7(2)
C036 C01S C02J C02F -178.63(14)
C037 C01V C02V C03K 1.2(2)
C038 N00M C03L C02Q -0.8(3)
C039 N00N C01Q C02D 0.4(2)
C03A N00O C03C C027 0.0(2)
C03C N00O C03A C02L -0.6(2)
C03D C022 C030 C03J -1.3(2)
C03E C01F C02N C02R -1.0(2)
C03F N00K C02X C02K 0.0(2)
C03G N00U C03W C03U 0.4(3)
C03H C02F C02J F00C -1.7(2)
C03H C02F C02J C01S 178.60(14)
C03I C01U C02Y C03S -0.7(2)
C03J N00S C03R C03D -0.7(3)
C03K N00L C035 C037 0.7(2)
C03L N00M C038 C02M 1.4(3)
C03M N00R C03S C02Y 0.3(3)
C03N N00P C032 C02B 2.0(3)
C03P N00Q C02R C02N 1.1(2)
C03R N00S C03J C030 0.3(3)
C03S N00R C03M C03I -0.9(3)
C03T C01N C01Y C02W 0.6(2)
C03U C026 C02T C03G 1.3(2)
C03V N00T C02W C01Y -0.1(3)
C03W N00U C03G C02T 0.0(3)
